data_1519764
loop_
_publ_author_name
'Wang, Chao'
'Zhang, Li'
'Chen, Changpeng'
'Han, Jian'
'Yao, Yingming'
'Zhao, Yingsheng'

_publ_section_title
;
 Oxalyl amide assisted palladium-catalyzed synthesis of pyrrolidones via
 carbonylation of \g-C(sp3)--H bonds of aliphatic amine substrates
;
_journal_issue 8
_journal_name_full 'Chem. Sci.'
_journal_page_first 4610
_journal_paper_doi 10.1039/C5SC00519A
_journal_volume 6
_journal_year 2015
_chemical_formula_moiety 'C15 H22 N2 O5'
_chemical_formula_sum 'C15 H22 N2 O5'
_chemical_formula_weight 310.34
_space_group_crystal_system orthorhombic
_space_group_IT_number 19
_space_group_name_Hall 'P 2ac 2ab'
_space_group_name_H-M_alt 'P 21 21 21'
_symmetry_space_group_name_Hall 'P 2ac 2ab'
_symmetry_space_group_name_H-M 'P 21 21 21'
_atom_sites_solution_hydrogens geom
_atom_sites_solution_primary direct
_audit_creation_date 2014-12-12
_audit_creation_method
;
Olex2 1.2
(compiled 2014.11.28 svn.r3106 for OlexSys, GUI svn.r4959)
;
_audit_update_record
;
2015-02-10 deposited with the CCDC.
2015-05-19 downloaded from the CCDC.
;
_cell_angle_alpha 90
_cell_angle_beta 90
_cell_angle_gamma 90
_cell_formula_units_Z 4
_cell_length_a 10.7542(4)
_cell_length_b 11.2346(6)
_cell_length_c 13.4066(6)
_cell_measurement_temperature 293(2)
_cell_volume 1619.77(13)
_computing_molecular_graphics 'Olex2 (Dolomanov et al., 2009)'
_computing_publication_material 'Olex2 (Dolomanov et al., 2009)'
_computing_structure_refinement 'ShelXL (Sheldrick, 2008)'
_computing_structure_solution 'ShelXT (Sheldrick, 2008)'
_diffrn_ambient_temperature 293(2)
_diffrn_measured_fraction_theta_full 0.998
_diffrn_measured_fraction_theta_max 0.998
_diffrn_radiation_type MoK\a
_diffrn_radiation_wavelength 0.71073
_diffrn_reflns_av_R_equivalents 0.0285
_diffrn_reflns_av_unetI/netI 0.0458
_diffrn_reflns_laue_measured_fraction_full 0.998
_diffrn_reflns_laue_measured_fraction_max 0.998
_diffrn_reflns_limit_h_max 13
_diffrn_reflns_limit_h_min -9
_diffrn_reflns_limit_k_max 10
_diffrn_reflns_limit_k_min -13
_diffrn_reflns_limit_l_max 16
_diffrn_reflns_limit_l_min -12
_diffrn_reflns_number 5351
_diffrn_reflns_point_group_measured_fraction_full 0.944
_diffrn_reflns_point_group_measured_fraction_max 0.943
_diffrn_reflns_theta_full 25.242
_diffrn_reflns_theta_max 25.493
_diffrn_reflns_theta_min 3.031
_exptl_absorpt_coefficient_mu 0.096
_exptl_crystal_colour yellow
_exptl_crystal_colour_primary yellow
_exptl_crystal_density_diffrn 1.273
_exptl_crystal_description block
_exptl_crystal_F_000 664
_exptl_crystal_size_max 0.3
_exptl_crystal_size_mid 0.29
_exptl_crystal_size_min 0.19
_refine_diff_density_max 0.153
_refine_diff_density_min -0.200
_refine_diff_density_rms 0.047
_refine_ls_abs_structure_details
;
 Flack x determined using 820 quotients [(I+)-(I-)]/[(I+)+(I-)]
 (Parsons, Flack and Wagner, Acta Cryst. B69 (2013) 249-259).
;
_refine_ls_abs_structure_Flack -1.0(8)
_refine_ls_extinction_method none
_refine_ls_goodness_of_fit_ref 1.015
_refine_ls_hydrogen_treatment constr
_refine_ls_matrix_type full
_refine_ls_number_parameters 204
_refine_ls_number_reflns 2841
_refine_ls_number_restraints 0
_refine_ls_restrained_S_all 1.015
_refine_ls_R_factor_all 0.0536
_refine_ls_R_factor_gt 0.0407
_refine_ls_shift/su_max 0.000
_refine_ls_shift/su_mean 0.000
_refine_ls_structure_factor_coef Fsqd
_refine_ls_weighting_details 'w=1/[\s^2^(Fo^2^)+(0.0430P)^2^] where P=(Fo^2^+2Fc^2^)/3'
_refine_ls_weighting_scheme calc
_refine_ls_wR_factor_gt 0.0827
_refine_ls_wR_factor_ref 0.0885
_reflns_Friedel_coverage 0.640
_reflns_friedel_fraction_full 0.870
_reflns_friedel_fraction_max 0.867
_reflns_number_gt 2379
_reflns_number_total 2841
_reflns_threshold_expression 'I > 2\s(I)'
_cod_data_source_file c5sc00519a3.cif
_cod_data_source_block g141128d
_cod_depositor_comments 'Adding full bibliography for 1519764.cif.'
_cod_original_cell_volume 1619.78(13)
_cod_database_code 1519764
_shelxl_version_number 2014/6
_shelx_space_group_comment
;
The symmetry employed for this shelxl refinement is uniquely defined
by the following loop, which should always be used as a source of
symmetry information in preference to the above space-group names.
They are only intended as comments.
;
_olex2_refinement_description
;
1. Fixed Uiso
 At 1.2 times of:
  All C(H) groups, All C(H,H) groups
 At 1.5 times of:
  All C(H,H,H) groups
2.a Ternary CH refined with riding coordinates:
 C1(H1), C10(H10), C2(H2), C4(H4), C13(H13)
2.b Secondary CH2 refined with riding coordinates:
 C3(H3A,H3B)
2.c Idealised Me refined as rotating group:
 C11(H11A,H11B,H11C), C14(H14A,H14B,H14C), C15(H15A,H15B,H15C), C7(H7A,H7B,
 H7C), C12(H12A,H12B,H12C)
;
_olex2_submission_special_instructions 'No special instructions were received'

loop_
_space_group_symop_operation_xyz
'x, y, z'
'-x+1/2, -y, z+1/2'
'-x, y+1/2, -z+1/2'
'x+1/2, -y+1/2, -z'

loop_
_atom_site_label
_atom_site_type_symbol
_atom_site_fract_x
_atom_site_fract_y
_atom_site_fract_z
_atom_site_U_iso_or_equiv
_atom_site_adp_type
_atom_site_occupancy
_atom_site_site_symmetry_order
_atom_site_calc_flag
_atom_site_refinement_flags_posn
O4 O -1.57560(18) -1.31249(18) -1.64446(14) 0.0390(5) Uani 1 1 d .
O5 O -1.66244(17) -1.52470(18) -1.51959(14) 0.0393(5) Uani 1 1 d .
O2 O -1.37923(16) -1.04070(19) -1.62344(15) 0.0432(6) Uani 1 1 d .
O1 O -1.28522(18) -1.21667(19) -1.59662(16) 0.0443(6) Uani 1 1 d .
O3 O -1.4450(2) -1.44039(19) -1.37670(15) 0.0468(6) Uani 1 1 d .
N2 N -1.46999(19) -1.5657(2) -1.58347(17) 0.0293(5) Uani 1 1 d .
N1 N -1.49237(18) -1.29391(19) -1.49117(16) 0.0273(5) Uani 1 1 d .
C6 C -1.3668(3) -1.1467(3) -1.5808(2) 0.0319(7) Uani 1 1 d .
C9 C -1.5604(2) -1.4941(3) -1.55265(18) 0.0286(6) Uani 1 1 d .
C8 C -1.5418(2) -1.3599(2) -1.5680(2) 0.0280(6) Uani 1 1 d .
C1 C -1.4701(2) -1.1663(2) -1.5056(2) 0.0298(6) Uani 1 1 d .
H1 H -1.5465 -1.1260 -1.5269 0.036 Uiso 1 1 calc R
C10 C -1.3516(2) -1.5185(3) -1.6245(2) 0.0319(6) Uani 1 1 d .
H10 H -1.3559 -1.4315 -1.6210 0.038 Uiso 1 1 calc R
C5 C -1.4486(3) -1.3362(3) -1.3986(2) 0.0335(6) Uani 1 1 d .
C2 C -1.4303(3) -1.1235(3) -1.4027(2) 0.0348(7) Uani 1 1 d .
H2 H -1.3710 -1.0576 -1.3974 0.042 Uiso 1 1 calc R
C4 C -1.4122(3) -1.2320(3) -1.3386(2) 0.0374(7) Uani 1 1 d .
H4 H -1.3419 -1.2368 -1.2923 0.045 Uiso 1 1 calc R
C3 C -1.5182(3) -1.1456(3) -1.3194(2) 0.0425(8) Uani 1 1 d .
H3A H -1.6017 -1.1713 -1.3362 0.051 Uiso 1 1 calc R
H3B H -1.5124 -1.0946 -1.2612 0.051 Uiso 1 1 calc R
C13 C -1.4816(3) -1.6966(3) -1.5719(2) 0.0373(7) Uani 1 1 d .
H13 H -1.4057 -1.7314 -1.6000 0.045 Uiso 1 1 calc R
C11 C -1.3383(3) -1.5522(3) -1.7332(2) 0.0489(9) Uani 1 1 d .
H11A H -1.3350 -1.6373 -1.7392 0.073 Uiso 1 1 calc GR
H11B H -1.2632 -1.5182 -1.7594 0.073 Uiso 1 1 calc GR
H11C H -1.4083 -1.5224 -1.7699 0.073 Uiso 1 1 calc GR
C14 C -1.5888(3) -1.7480(3) -1.6302(2) 0.0479(8) Uani 1 1 d .
H14A H -1.6657 -1.7181 -1.6038 0.072 Uiso 1 1 calc GR
H14B H -1.5876 -1.8332 -1.6249 0.072 Uiso 1 1 calc GR
H14C H -1.5814 -1.7255 -1.6990 0.072 Uiso 1 1 calc GR
C15 C -1.4839(3) -1.7309(3) -1.4618(2) 0.0525(9) Uani 1 1 d .
H15A H -1.4155 -1.6937 -1.4281 0.079 Uiso 1 1 calc GR
H15B H -1.4771 -1.8158 -1.4556 0.079 Uiso 1 1 calc GR
H15C H -1.5607 -1.7049 -1.4325 0.079 Uiso 1 1 calc GR
C7 C -1.2812(3) -1.0057(4) -1.6917(3) 0.0564(10) Uani 1 1 d .
H7A H -1.2651 -1.0695 -1.7375 0.085 Uiso 1 1 calc GR
H7B H -1.2070 -0.9883 -1.6546 0.085 Uiso 1 1 calc GR
H7C H -1.3067 -0.9362 -1.7280 0.085 Uiso 1 1 calc GR
C12 C -1.2414(3) -1.5577(3) -1.5612(3) 0.0561(10) Uani 1 1 d .
H12A H -1.2538 -1.5325 -1.4935 0.084 Uiso 1 1 calc GR
H12B H -1.1667 -1.5225 -1.5869 0.084 Uiso 1 1 calc GR
H12C H -1.2344 -1.6429 -1.5634 0.084 Uiso 1 1 calc GR

loop_
_atom_site_aniso_label
_atom_site_aniso_U_11
_atom_site_aniso_U_22
_atom_site_aniso_U_33
_atom_site_aniso_U_23
_atom_site_aniso_U_13
_atom_site_aniso_U_12
O4 0.0502(11) 0.0341(12) 0.0326(11) 0.0015(10) -0.0115(9) 0.0029(10)
O5 0.0333(10) 0.0372(12) 0.0474(12) -0.0029(11) 0.0119(10) -0.0028(9)
O2 0.0420(11) 0.0399(14) 0.0477(12) 0.0173(11) -0.0079(10) -0.0057(10)
O1 0.0425(11) 0.0362(13) 0.0543(13) -0.0005(11) 0.0120(10) 0.0041(10)
O3 0.0690(14) 0.0322(13) 0.0392(11) 0.0058(10) -0.0137(11) 0.0018(12)
N2 0.0288(11) 0.0225(12) 0.0366(12) -0.0001(10) 0.0033(11) -0.0027(10)
N1 0.0304(11) 0.0247(14) 0.0268(11) -0.0017(10) -0.0017(9) 0.0010(10)
C6 0.0349(15) 0.0294(17) 0.0315(15) -0.0007(13) -0.0072(13) -0.0038(13)
C9 0.0301(14) 0.0293(16) 0.0263(13) -0.0023(12) -0.0012(12) -0.0009(13)
C8 0.0261(13) 0.0273(16) 0.0307(15) -0.0011(13) -0.0006(12) 0.0015(12)
C1 0.0302(13) 0.0246(15) 0.0347(15) -0.0013(13) -0.0047(13) 0.0008(12)
C10 0.0272(12) 0.0265(15) 0.0419(16) 0.0005(14) 0.0039(13) -0.0013(12)
C5 0.0359(14) 0.0331(18) 0.0315(14) 0.0019(13) -0.0038(14) 0.0031(14)
C2 0.0383(14) 0.0290(16) 0.0370(15) -0.0052(14) -0.0023(14) -0.0016(13)
C4 0.0423(16) 0.0372(18) 0.0325(15) -0.0037(14) -0.0121(13) 0.0028(15)
C3 0.0457(17) 0.044(2) 0.0377(16) -0.0111(15) -0.0004(14) 0.0043(16)
C13 0.0390(15) 0.0231(16) 0.0499(18) 0.0022(14) 0.0076(14) -0.0008(13)
C11 0.0456(17) 0.048(2) 0.054(2) -0.0061(17) 0.0161(16) -0.0046(16)
C14 0.0619(19) 0.0331(19) 0.0487(18) -0.0059(16) 0.0060(15) -0.0126(16)
C15 0.060(2) 0.0372(19) 0.060(2) 0.0171(18) -0.0076(17) -0.0086(16)
C7 0.059(2) 0.065(3) 0.0454(19) 0.021(2) -0.0039(16) -0.020(2)
C12 0.0339(16) 0.058(2) 0.076(3) 0.016(2) -0.0053(17) -0.0045(16)

loop_
_atom_type_symbol
_atom_type_description
_atom_type_scat_dispersion_real
_atom_type_scat_dispersion_imag
_atom_type_scat_source
C C 0.0033 0.0016 'International Tables Vol C Tables 4.2.6.8 and 6.1.1.4'
H H 0.0000 0.0000 'International Tables Vol C Tables 4.2.6.8 and 6.1.1.4'
N N 0.0061 0.0033 'International Tables Vol C Tables 4.2.6.8 and 6.1.1.4'
O O 0.0106 0.0060 'International Tables Vol C Tables 4.2.6.8 and 6.1.1.4'

loop_
_geom_angle_atom_site_label_1
_geom_angle_atom_site_label_2
_geom_angle_atom_site_label_3
_geom_angle
C6 O2 C7 116.2(2)
C9 N2 C10 121.8(2)
C9 N2 C13 120.4(2)
C13 N2 C10 117.7(2)
C8 N1 C1 119.4(2)
C8 N1 C5 127.3(2)
C5 N1 C1 113.1(2)
O2 C6 C1 110.0(2)
O1 C6 O2 125.9(3)
O1 C6 C1 124.0(3)
O5 C9 N2 126.5(3)
O5 C9 C8 116.0(2)
N2 C9 C8 117.3(2)
O4 C8 N1 120.9(2)
O4 C8 C9 120.4(2)
N1 C8 C9 118.7(2)
N1 C1 C6 110.4(2)
N1 C1 H1 110.7
N1 C1 C2 103.6(2)
C6 C1 H1 110.7
C6 C1 C2 110.5(2)
C2 C1 H1 110.7
N2 C10 H10 107.4
N2 C10 C11 110.4(2)
N2 C10 C12 111.0(2)
C11 C10 H10 107.4
C11 C10 C12 113.0(3)
C12 C10 H10 107.4
O3 C5 N1 123.5(3)
O3 C5 C4 129.0(3)
N1 C5 C4 107.5(2)
C1 C2 H2 119.1
C4 C2 C1 107.4(2)
C4 C2 H2 119.1
C3 C2 C1 116.7(2)
C3 C2 H2 119.1
C3 C2 C4 61.1(2)
C5 C4 C2 107.3(2)
C5 C4 H4 120.5
C5 C4 C3 113.6(2)
C2 C4 H4 120.5
C2 C4 C3 58.78(19)
C3 C4 H4 120.5
C2 C3 C4 60.12(19)
C2 C3 H3A 117.8
C2 C3 H3B 117.8
C4 C3 H3A 117.8
C4 C3 H3B 117.8
H3A C3 H3B 114.9
N2 C13 H13 106.6
N2 C13 C14 112.9(2)
N2 C13 C15 110.7(3)
C14 C13 H13 106.6
C14 C13 C15 113.0(3)
C15 C13 H13 106.6
C10 C11 H11A 109.5
C10 C11 H11B 109.5
C10 C11 H11C 109.5
H11A C11 H11B 109.5
H11A C11 H11C 109.5
H11B C11 H11C 109.5
C13 C14 H14A 109.5
C13 C14 H14B 109.5
C13 C14 H14C 109.5
H14A C14 H14B 109.5
H14A C14 H14C 109.5
H14B C14 H14C 109.5
C13 C15 H15A 109.5
C13 C15 H15B 109.5
C13 C15 H15C 109.5
H15A C15 H15B 109.5
H15A C15 H15C 109.5
H15B C15 H15C 109.5
O2 C7 H7A 109.5
O2 C7 H7B 109.5
O2 C7 H7C 109.5
H7A C7 H7B 109.5
H7A C7 H7C 109.5
H7B C7 H7C 109.5
C10 C12 H12A 109.5
C10 C12 H12B 109.5
C10 C12 H12C 109.5
H12A C12 H12B 109.5
H12A C12 H12C 109.5
H12B C12 H12C 109.5

loop_
_geom_bond_atom_site_label_1
_geom_bond_atom_site_label_2
_geom_bond_distance
O4 C8 1.211(3)
O5 C9 1.232(3)
O2 C6 1.328(3)
O2 C7 1.450(4)
O1 C6 1.197(3)
O3 C5 1.207(3)
N2 C9 1.328(3)
N2 C10 1.485(3)
N2 C13 1.484(3)
N1 C8 1.376(3)
N1 C1 1.466(3)
N1 C5 1.410(4)
C6 C1 1.516(4)
C9 C8 1.535(4)
C1 H1 0.9800
C1 C2 1.523(4)
C10 H10 0.9800
C10 C11 1.512(4)
C10 C12 1.522(4)
C5 C4 1.474(4)
C2 H2 0.9800
C2 C4 1.504(4)
C2 C3 1.483(4)
C4 H4 0.9800
C4 C3 1.519(4)
C3 H3A 0.9700
C3 H3B 0.9700
C13 H13 0.9800
C13 C14 1.508(4)
C13 C15 1.526(4)
C11 H11A 0.9600
C11 H11B 0.9600
C11 H11C 0.9600
C14 H14A 0.9600
C14 H14B 0.9600
C14 H14C 0.9600
C15 H15A 0.9600
C15 H15B 0.9600
C15 H15C 0.9600
C7 H7A 0.9600
C7 H7B 0.9600
C7 H7C 0.9600
C12 H12A 0.9600
C12 H12B 0.9600
C12 H12C 0.9600
